data_7046240
loop_
_publ_author_name
'Maria, Leonor'
'Santos, Isabel C.'
'Santos, Isabel'

_publ_section_title
;
 Uranium(iii) complexes supported by hydrobis(mercaptoimidazolyl)borates:
 synthesis and oxidation chemistry.
;
_journal_issue 31
_journal_name_full 'Dalton transactions (Cambridge, England : 2003)'
_journal_page_first 10601
_journal_page_last 10612
_journal_paper_doi 10.1039/c8dt01149d
_journal_volume 47
_journal_year 2018
_chemical_formula_moiety 'C66 H74 B4 N18 O3 S8 U2, 2(C24 H20 B), 2(C2 H3 N)'
_chemical_formula_sum 'C118 H120 B6 N20 O3 S8 U2'
_chemical_formula_weight 2663.74
_space_group_IT_number 15
_space_group_name_Hall '-C 2yc'
_space_group_name_H-M_alt 'C 1 2/c 1'
_symmetry_cell_setting monoclinic
_symmetry_space_group_name_Hall '-C 2yc'
_symmetry_space_group_name_H-M 'C 1 2/c 1'
_atom_sites_solution_hydrogens geom
_atom_sites_solution_primary direct
_atom_sites_solution_secondary difmap
_audit_creation_method SHELXL-97
_audit_update_record
;
2018-04-10 deposited with the CCDC.
2018-05-03 downloaded from the CCDC.
;
_cell_angle_alpha 90.00
_cell_angle_beta 131.5080(10)
_cell_angle_gamma 90.00
_cell_formula_units_Z 4
_cell_length_a 36.9304(7)
_cell_length_b 15.7162(4)
_cell_length_c 26.9494(5)
_cell_measurement_reflns_used 9852
_cell_measurement_temperature 150(2)
_cell_measurement_theta_max 26.38
_cell_measurement_theta_min 2.59
_cell_volume 11713.4(5)
_computing_cell_refinement 'Bruker SAINT'
_computing_data_collection 'Bruker SMART'
_computing_data_reduction 'Bruker SAINT'
_computing_molecular_graphics 'Mercury (Macrae et al,2008)'
_computing_publication_material 'WinGX (Farrugia, 2012)'
_computing_structure_refinement 'SHELXL-97 (Sheldrick, 2008)'
_computing_structure_solution 'SIR97 (Altomare et al, 1999)'
_diffrn_ambient_temperature 150(2)
_diffrn_measured_fraction_theta_full 0.996
_diffrn_measured_fraction_theta_max 0.996
_diffrn_measurement_device_type 'Bruker APEX-II CCD'
_diffrn_measurement_method '\f and \w scans'
_diffrn_radiation_monochromator graphite
_diffrn_radiation_source 'fine-focus sealed tube'
_diffrn_radiation_type MoK\a
_diffrn_radiation_wavelength 0.71073
_diffrn_reflns_av_R_equivalents 0.0529
_diffrn_reflns_av_sigmaI/netI 0.0407
_diffrn_reflns_limit_h_max 36
_diffrn_reflns_limit_h_min -44
_diffrn_reflns_limit_k_max 19
_diffrn_reflns_limit_k_min -18
_diffrn_reflns_limit_l_max 32
_diffrn_reflns_limit_l_min -32
_diffrn_reflns_number 59233
_diffrn_reflns_theta_full 25.68
_diffrn_reflns_theta_max 25.68
_diffrn_reflns_theta_min 2.95
_exptl_absorpt_coefficient_mu 2.965
_exptl_absorpt_correction_T_max 0.7559
_exptl_absorpt_correction_T_min 0.3187
_exptl_absorpt_correction_type multi-scan
_exptl_absorpt_process_details '(SADABS; Sheldrick, 2004)'
_exptl_crystal_colour orange
_exptl_crystal_density_diffrn 1.510
_exptl_crystal_density_method 'not measured'
_exptl_crystal_description prism
_exptl_crystal_F_000 5336
_exptl_crystal_size_max 0.50
_exptl_crystal_size_mid 0.40
_exptl_crystal_size_min 0.10
_refine_diff_density_max 3.027
_refine_diff_density_min -1.122
_refine_diff_density_rms 0.106
_refine_ls_extinction_method none
_refine_ls_goodness_of_fit_ref 1.099
_refine_ls_hydrogen_treatment mixed
_refine_ls_matrix_type full
_refine_ls_number_parameters 721
_refine_ls_number_reflns 11088
_refine_ls_number_restraints 0
_refine_ls_restrained_S_all 1.099
_refine_ls_R_factor_all 0.0599
_refine_ls_R_factor_gt 0.0352
_refine_ls_shift/su_max 0.008
_refine_ls_shift/su_mean 0.001
_refine_ls_structure_factor_coef Fsqd
_refine_ls_weighting_details 'calc w=1/[\s^2^(Fo^2^)+(0.0422P)^2^+2.7818P] where P=(Fo^2^+2Fc^2^)/3'
_refine_ls_weighting_scheme calc
_refine_ls_wR_factor_gt 0.0837
_refine_ls_wR_factor_ref 0.0920
_reflns_number_gt 8413
_reflns_number_total 11088
_reflns_threshold_expression >2sigma(I)
_cod_data_source_file c8dt01149d2.cif
_cod_data_source_block comp_9free
_cod_depositor_comments 'Adding full bibliography for 7046238--7046244.cif.'
_cod_original_cell_volume 11713.4(4)
_cod_original_sg_symbol_H-M C2/c
_cod_database_code 7046240

loop_
_symmetry_equiv_pos_as_xyz
'x, y, z'
'-x, y, -z+1/2'
'x+1/2, y+1/2, z'
'-x+1/2, y+1/2, -z+1/2'
'-x, -y, -z'
'x, -y, z-1/2'
'-x+1/2, -y+1/2, -z'
'x+1/2, -y+1/2, z-1/2'

loop_
_atom_site_label
_atom_site_type_symbol
_atom_site_fract_x
_atom_site_fract_y
_atom_site_fract_z
_atom_site_U_iso_or_equiv
_atom_site_adp_type
_atom_site_occupancy
_atom_site_symmetry_multiplicity
_atom_site_calc_flag
_atom_site_refinement_flags
U1 U 0.959066(5) 0.873175(11) 0.269217(7) 0.02785(6) Uani 1 1 d .
S1 S 0.94849(4) 0.74156(8) 0.18630(6) 0.0416(3) Uani 1 1 d .
S2 S 0.89756(4) 0.97110(9) 0.15210(6) 0.0427(3) Uani 1 1 d .
S3 S 0.88686(4) 0.92557(8) 0.27532(6) 0.0389(3) Uani 1 1 d .
S4 S 1.03484(4) 0.90370(8) 0.40674(5) 0.0379(3) Uani 1 1 d .
O1 O 1.0000 0.9266(2) 0.2500 0.0271(9) Uani 1 2 d S
O2 O 0.95962(12) 0.7595(2) 0.31761(16) 0.0429(8) Uani 1 1 d .
N1 N 0.85107(14) 0.7761(3) 0.0908(2) 0.0554(12) Uani 1 1 d .
N2 N 0.88432(16) 0.7335(3) 0.0521(2) 0.0567(13) Uani 1 1 d .
N3 N 0.81642(14) 0.8909(3) 0.1130(2) 0.0537(12) Uani 1 1 d .
N4 N 0.80764(17) 1.0274(4) 0.0924(2) 0.0689(15) Uani 1 1 d .
N5 N 0.95127(13) 1.0476(2) 0.36445(18) 0.0374(9) Uani 1 1 d .
N6 N 0.90945(16) 0.9895(3) 0.3861(2) 0.0464(10) Uani 1 1 d .
N7 N 1.02737(14) 1.0757(3) 0.38644(19) 0.0407(10) Uani 1 1 d .
N8 N 1.10078(14) 1.0313(3) 0.46605(19) 0.0474(11) Uani 1 1 d .
N9 N 0.93997(17) 0.6833(3) 0.3129(2) 0.0507(11) Uani 1 1 d .
N10 N 0.8267(4) 0.1441(7) 0.3277(6) 0.144(4) Uani 1 1 d .
C1 C 0.89298(18) 0.7520(4) 0.1077(2) 0.0483(13) Uani 1 1 d .
C2 C 0.8159(2) 0.7728(5) 0.0221(3) 0.073(2) Uani 1 1 d .
H2 H 0.7827 0.7872 -0.0039 0.088 Uiso 1 1 calc R
C3 C 0.8360(2) 0.7465(5) -0.0008(3) 0.077(2) Uani 1 1 d .
H3 H 0.8200 0.7380 -0.0461 0.092 Uiso 1 1 calc R
C4 C 0.9193(2) 0.7005(5) 0.0485(3) 0.0698(19) Uani 1 1 d .
H4C H 0.9203 0.6383 0.0516 0.105 Uiso 1 1 calc R
H4B H 0.9514 0.7237 0.0852 0.105 Uiso 1 1 calc R
H4A H 0.9099 0.7173 0.0063 0.105 Uiso 1 1 calc R
C5 C 0.83932(18) 0.9625(4) 0.1195(2) 0.0484(13) Uani 1 1 d .
C6 C 0.7689(2) 0.9134(6) 0.0804(3) 0.076(2) Uani 1 1 d .
H6 H 0.7442 0.8757 0.0690 0.092 Uiso 1 1 calc R
C7 C 0.7637(2) 0.9969(6) 0.0679(4) 0.087(2) Uani 1 1 d .
H7 H 0.7349 1.0291 0.0460 0.105 Uiso 1 1 calc R
C8 C 0.8193(3) 1.1148(5) 0.0915(5) 0.100(3) Uani 1 1 d .
H8B H 0.7916 1.1512 0.0745 0.150 Uiso 1 1 calc R
H8A H 0.8267 1.1200 0.0629 0.150 Uiso 1 1 calc R
H8C H 0.8474 1.1327 0.1366 0.150 Uiso 1 1 calc R
C9 C 0.81062(18) 0.7334(4) 0.1398(3) 0.0605(16) Uani 1 1 d .
C10 C 0.7921(2) 0.7515(5) 0.1699(3) 0.0709(19) Uani 1 1 d .
H10 H 0.7965 0.8070 0.1873 0.085 Uiso 1 1 calc R
C11 C 0.7678(2) 0.6924(6) 0.1753(4) 0.088(2) Uani 1 1 d .
H11 H 0.7551 0.7071 0.1954 0.106 Uiso 1 1 calc R
C12 C 0.7617(3) 0.6111(6) 0.1514(4) 0.096(3) Uani 1 1 d .
H12 H 0.7447 0.5698 0.1548 0.116 Uiso 1 1 calc R
C13 C 0.7798(3) 0.5902(5) 0.1233(4) 0.093(2) Uani 1 1 d .
H13 H 0.7760 0.5338 0.1078 0.111 Uiso 1 1 calc R
C14 C 0.8040(2) 0.6504(4) 0.1167(3) 0.0720(19) Uani 1 1 d .
H14 H 0.8163 0.6348 0.0961 0.086 Uiso 1 1 calc R
C15 C 0.91715(16) 0.9900(3) 0.3435(2) 0.0327(10) Uani 1 1 d .
C16 C 0.9652(2) 1.0834(4) 0.4217(3) 0.0573(15) Uani 1 1 d .
H16 H 0.9895 1.1255 0.4479 0.069 Uiso 1 1 calc R
C17 C 0.9390(2) 1.0489(4) 0.4341(3) 0.0642(18) Uani 1 1 d .
H17 H 0.9406 1.0630 0.4698 0.077 Uiso 1 1 calc R
C18 C 1.05464(16) 1.0059(3) 0.4188(2) 0.0389(11) Uani 1 1 d .
C19 C 1.0579(2) 1.1453(4) 0.4142(3) 0.0547(15) Uani 1 1 d .
H19 H 1.0486 1.2030 0.4011 0.066 Uiso 1 1 calc R
C20 C 1.1027(2) 1.1172(4) 0.4628(3) 0.0547(15) Uani 1 1 d .
H20 H 1.1311 1.1512 0.4902 0.066 Uiso 1 1 calc R
C21 C 1.14183(18) 0.9744(4) 0.5095(2) 0.0606(17) Uani 1 1 d .
H21A H 1.1390 0.9444 0.5386 0.091 Uiso 1 1 calc R
H21B H 1.1718 1.0076 0.5363 0.091 Uiso 1 1 calc R
H21C H 1.1423 0.9330 0.4827 0.091 Uiso 1 1 calc R
C22 C 0.9491(2) 1.1634(4) 0.2932(3) 0.0521(14) Uani 1 1 d .
C23 C 0.9295(4) 1.2227(4) 0.3056(5) 0.116(3) Uani 1 1 d .
H23 H 0.9304 1.2132 0.3412 0.139 Uiso 1 1 calc R
C24 C 0.9082(5) 1.2967(6) 0.2688(8) 0.165(6) Uani 1 1 d .
H24 H 0.8944 1.3353 0.2795 0.198 Uiso 1 1 calc R
C25 C 0.9063(3) 1.3153(5) 0.2194(6) 0.123(4) Uani 1 1 d .
H25 H 0.8926 1.3673 0.1956 0.148 Uiso 1 1 calc R
C26 C 0.9245(4) 1.2579(6) 0.2040(4) 0.120(3) Uani 1 1 d .
H26 H 0.9234 1.2687 0.1683 0.144 Uiso 1 1 calc R
C27 C 0.9450(3) 1.1829(4) 0.2400(4) 0.089(2) Uani 1 1 d .
H27 H 0.9567 1.1430 0.2271 0.107 Uiso 1 1 calc R
C28 C 0.9020(2) 0.6836(4) 0.3099(3) 0.0602(16) Uani 1 1 d .
H28 H 0.8885 0.7357 0.3088 0.072 Uiso 1 1 calc R
C29 C 0.8835(3) 0.6081(5) 0.3084(3) 0.079(2) Uani 1 1 d .
H29 H 0.8566 0.6072 0.3057 0.094 Uiso 1 1 calc R
C30 C 0.9030(4) 0.5345(5) 0.3106(4) 0.107(3) Uani 1 1 d .
H30 H 0.8900 0.4817 0.3098 0.129 Uiso 1 1 calc R
C31 C 0.9423(4) 0.5360(5) 0.3141(5) 0.113(3) Uani 1 1 d .
H31 H 0.9567 0.4843 0.3167 0.136 Uiso 1 1 calc R
C32 C 0.9597(3) 0.6106(4) 0.3139(4) 0.079(2) Uani 1 1 d .
H32 H 0.9857 0.6122 0.3144 0.095 Uiso 1 1 calc R
C33 C 0.8972(2) 0.5695(4) 0.5315(3) 0.0541(14) Uani 1 1 d .
C34 C 0.9397(2) 0.6025(4) 0.5913(3) 0.0728(19) Uani 1 1 d .
H34 H 0.9564 0.6462 0.5891 0.087 Uiso 1 1 calc R
C35 C 0.9586(3) 0.5751(5) 0.6528(4) 0.093(2) Uani 1 1 d .
H35 H 0.9875 0.5997 0.6915 0.112 Uiso 1 1 calc R
C36 C 0.9360(3) 0.5129(5) 0.6584(4) 0.093(2) Uani 1 1 d .
H36 H 0.9494 0.4931 0.7009 0.112 Uiso 1 1 calc R
C37 C 0.8943(3) 0.4795(5) 0.6030(5) 0.088(2) Uani 1 1 d .
H37 H 0.8778 0.4376 0.6070 0.105 Uiso 1 1 calc R
C38 C 0.8746(2) 0.5060(4) 0.5384(4) 0.0704(17) Uani 1 1 d .
H38 H 0.8460 0.4800 0.5002 0.084 Uiso 1 1 calc R
C39 C 0.9184(2) 0.6493(4) 0.4657(3) 0.0549(14) Uani 1 1 d .
C40 C 0.9592(3) 0.6031(5) 0.4912(6) 0.136(4) Uani 1 1 d .
H40 H 0.9616 0.5462 0.5052 0.163 Uiso 1 1 calc R
C41 C 0.9971(4) 0.6360(6) 0.4975(7) 0.152(5) Uani 1 1 d .
H41 H 1.0244 0.6014 0.5152 0.182 Uiso 1 1 calc R
C42 C 0.9952(3) 0.7175(6) 0.4783(4) 0.097(3) Uani 1 1 d .
H42 H 1.0205 0.7400 0.4815 0.117 Uiso 1 1 calc R
C43 C 0.9576(2) 0.7635(5) 0.4556(3) 0.0708(19) Uani 1 1 d .
H43 H 0.9557 0.8205 0.4423 0.085 Uiso 1 1 calc R
C44 C 0.9205(2) 0.7311(4) 0.4503(3) 0.0568(15) Uani 1 1 d .
H44 H 0.8946 0.7682 0.4350 0.068 Uiso 1 1 calc R
C45 C 0.83311(18) 0.6801(3) 0.4346(3) 0.0535(14) Uani 1 1 d .
C46 C 0.8107(2) 0.7288(4) 0.3773(3) 0.076(2) Uani 1 1 d .
H46 H 0.8187 0.7189 0.3508 0.091 Uiso 1 1 calc R
C47 C 0.7766(3) 0.7921(5) 0.3579(4) 0.108(3) Uani 1 1 d .
H47 H 0.7629 0.8251 0.3196 0.130 Uiso 1 1 calc R
C48 C 0.7624(3) 0.8073(6) 0.3932(6) 0.116(4) Uani 1 1 d .
H48 H 0.7394 0.8502 0.3801 0.139 Uiso 1 1 calc R
C49 C 0.7829(3) 0.7578(5) 0.4482(6) 0.099(3) Uani 1 1 d .
H49 H 0.7728 0.7655 0.4725 0.119 Uiso 1 1 calc R
C50 C 0.8178(2) 0.6970(4) 0.4694(4) 0.0719(19) Uani 1 1 d .
H50 H 0.8318 0.6659 0.5087 0.086 Uiso 1 1 calc R
C51 C 0.8494(2) 0.5280(4) 0.4052(3) 0.0566(14) Uani 1 1 d .
C52 C 0.8743(3) 0.4564(4) 0.4169(3) 0.076(2) Uani 1 1 d .
H52 H 0.9071 0.4541 0.4571 0.091 Uiso 1 1 calc R
C60 C 0.8736(3) 0.9392(4) 0.3791(3) 0.0719(19) Uani 1 1 d .
H60A H 0.8456 0.9749 0.3617 0.108 Uiso 1 1 calc R
H60B H 0.8875 0.9164 0.4224 0.108 Uiso 1 1 calc R
H60C H 0.8633 0.8921 0.3484 0.108 Uiso 1 1 calc R
C53 C 0.8564(3) 0.3858(4) 0.3755(3) 0.085(2) Uani 1 1 d .
H53 H 0.8769 0.3389 0.3869 0.102 Uiso 1 1 calc R
C54 C 0.8108(4) 0.3848(6) 0.3206(5) 0.148(5) Uani 1 1 d .
H54 H 0.7964 0.3343 0.2950 0.177 Uiso 1 1 calc R
C55 C 0.7843(4) 0.4587(8) 0.3011(6) 0.222(8) Uani 1 1 d .
H55 H 0.7527 0.4617 0.2587 0.267 Uiso 1 1 calc R
C56 C 0.8036(3) 0.5294(6) 0.3431(6) 0.181(6) Uani 1 1 d .
H56 H 0.7847 0.5796 0.3286 0.217 Uiso 1 1 calc R
C57 C 0.8130(4) 0.1242(7) 0.2191(6) 0.142(4) Uani 1 1 d .
H57B H 0.7986 0.0682 0.2000 0.212 Uiso 1 1 calc R
H57A H 0.8441 0.1280 0.2302 0.212 Uiso 1 1 calc R
H57C H 0.7912 0.1686 0.1868 0.212 Uiso 1 1 calc R
C58 C 0.8204(4) 0.1361(6) 0.2789(8) 0.115(4) Uani 1 1 d .
B1 B 0.8408(2) 0.8021(5) 0.1364(3) 0.0526(17) Uani 1 1 d .
H1A H 0.8781(14) 0.808(3) 0.1894(19) 0.028(11) Uiso 1 1 d .
B2 B 0.9710(2) 1.0746(4) 0.3312(3) 0.0381(12) Uani 1 1 d .
H2A H 0.9597(15) 1.024(3) 0.295(2) 0.038(12) Uiso 1 1 d .
B3 B 0.8739(2) 0.6079(4) 0.4584(3) 0.0491(15) Uani 1 1 d .

loop_
_atom_site_aniso_label
_atom_site_aniso_U_11
_atom_site_aniso_U_22
_atom_site_aniso_U_33
_atom_site_aniso_U_23
_atom_site_aniso_U_13
_atom_site_aniso_U_12
U1 0.02711(9) 0.03250(10) 0.02384(9) -0.00357(7) 0.01684(7) -0.00442(7)
S1 0.0353(6) 0.0442(8) 0.0380(6) -0.0143(5) 0.0213(5) -0.0038(5)
S2 0.0352(6) 0.0607(9) 0.0315(6) 0.0101(6) 0.0218(5) 0.0100(6)
S3 0.0413(6) 0.0387(7) 0.0491(7) -0.0092(5) 0.0353(6) -0.0083(5)
S4 0.0376(6) 0.0443(7) 0.0250(6) -0.0009(5) 0.0179(5) 0.0012(5)
O1 0.027(2) 0.026(2) 0.024(2) 0.000 0.0153(18) 0.000
O2 0.0498(19) 0.035(2) 0.053(2) -0.0042(15) 0.0376(18) -0.0049(16)
N1 0.029(2) 0.075(3) 0.038(2) -0.021(2) 0.012(2) -0.011(2)
N2 0.048(3) 0.078(4) 0.042(3) -0.028(2) 0.029(2) -0.022(2)
N3 0.028(2) 0.077(4) 0.041(2) -0.011(2) 0.016(2) 0.001(2)
N4 0.051(3) 0.091(4) 0.069(3) 0.023(3) 0.041(3) 0.028(3)
N5 0.038(2) 0.041(2) 0.035(2) -0.0067(17) 0.0251(19) 0.0020(18)
N6 0.063(3) 0.047(3) 0.046(2) 0.005(2) 0.043(2) 0.010(2)
N7 0.040(2) 0.038(2) 0.044(2) -0.0150(19) 0.028(2) -0.0109(19)
N8 0.039(2) 0.067(3) 0.036(2) -0.021(2) 0.025(2) -0.013(2)
N9 0.065(3) 0.046(3) 0.051(3) -0.007(2) 0.043(2) -0.008(2)
N10 0.142(8) 0.142(9) 0.196(11) 0.052(8) 0.132(9) 0.063(6)
C1 0.042(3) 0.057(4) 0.043(3) -0.023(2) 0.026(2) -0.015(2)
C2 0.036(3) 0.113(6) 0.038(3) -0.025(3) 0.011(3) -0.020(3)
C3 0.054(4) 0.118(6) 0.037(3) -0.032(3) 0.021(3) -0.028(4)
C4 0.075(4) 0.087(5) 0.063(4) -0.035(3) 0.052(4) -0.029(4)
C5 0.035(3) 0.067(4) 0.033(3) 0.005(2) 0.019(2) 0.012(3)
C6 0.028(3) 0.115(6) 0.061(4) -0.005(4) 0.018(3) 0.004(3)
C7 0.038(3) 0.118(7) 0.089(5) 0.021(5) 0.034(4) 0.027(4)
C8 0.096(6) 0.087(6) 0.153(8) 0.064(5) 0.099(6) 0.055(5)
C9 0.028(3) 0.071(4) 0.055(3) -0.015(3) 0.016(3) -0.015(3)
C10 0.042(3) 0.092(5) 0.070(4) -0.020(4) 0.033(3) -0.023(3)
C11 0.052(4) 0.117(7) 0.082(5) -0.020(5) 0.038(4) -0.032(4)
C12 0.052(4) 0.127(8) 0.084(5) -0.011(5) 0.033(4) -0.037(4)
C13 0.062(4) 0.078(5) 0.105(6) -0.028(5) 0.041(5) -0.030(4)
C14 0.041(3) 0.079(5) 0.071(4) -0.016(4) 0.027(3) -0.013(3)
C15 0.040(2) 0.029(3) 0.039(2) 0.0073(19) 0.031(2) 0.008(2)
C16 0.055(3) 0.069(4) 0.048(3) -0.021(3) 0.034(3) 0.003(3)
C17 0.074(4) 0.089(5) 0.040(3) -0.004(3) 0.042(3) 0.018(4)
C18 0.034(2) 0.054(3) 0.029(2) -0.013(2) 0.021(2) -0.005(2)
C19 0.059(4) 0.046(4) 0.068(4) -0.024(3) 0.045(3) -0.018(3)
C20 0.044(3) 0.072(4) 0.053(3) -0.030(3) 0.035(3) -0.024(3)
C21 0.036(3) 0.102(5) 0.032(3) -0.012(3) 0.018(2) -0.001(3)
C22 0.057(3) 0.037(3) 0.069(4) -0.004(3) 0.045(3) -0.006(3)
C23 0.205(10) 0.039(4) 0.218(10) 0.039(5) 0.188(9) 0.036(5)
C24 0.232(13) 0.055(6) 0.337(18) 0.066(8) 0.244(14) 0.053(7)
C25 0.121(7) 0.044(5) 0.195(11) 0.043(6) 0.100(8) 0.014(5)
C26 0.165(9) 0.061(5) 0.095(6) 0.019(5) 0.070(7) -0.011(6)
C27 0.130(7) 0.049(4) 0.073(5) 0.008(3) 0.060(5) 0.001(4)
C28 0.060(4) 0.067(4) 0.059(4) -0.016(3) 0.042(3) -0.018(3)
C29 0.096(5) 0.075(5) 0.080(5) -0.021(4) 0.064(4) -0.038(4)
C30 0.160(9) 0.057(5) 0.137(8) -0.019(5) 0.112(7) -0.038(5)
C31 0.179(10) 0.056(5) 0.175(9) -0.001(5) 0.147(9) -0.007(6)
C32 0.122(6) 0.046(4) 0.115(6) 0.002(4) 0.098(6) 0.005(4)
C33 0.061(3) 0.041(3) 0.062(4) -0.001(3) 0.042(3) 0.007(3)
C34 0.075(4) 0.060(4) 0.058(4) 0.000(3) 0.034(4) -0.003(3)
C35 0.118(6) 0.065(5) 0.064(5) 0.005(4) 0.046(5) 0.001(5)
C36 0.135(7) 0.067(5) 0.088(6) -0.008(4) 0.079(6) 0.010(5)
C37 0.129(7) 0.057(5) 0.124(7) 0.015(5) 0.104(6) 0.003(5)
C38 0.081(4) 0.060(4) 0.089(5) -0.006(4) 0.065(4) -0.008(3)
C39 0.049(3) 0.053(4) 0.062(4) -0.012(3) 0.037(3) -0.007(3)
C40 0.095(6) 0.069(6) 0.270(14) -0.010(7) 0.132(8) -0.001(5)
C41 0.099(7) 0.077(7) 0.311(16) -0.044(8) 0.149(10) -0.013(5)
C42 0.100(6) 0.092(6) 0.144(8) -0.063(6) 0.099(6) -0.045(5)
C43 0.072(4) 0.087(5) 0.056(4) -0.019(3) 0.044(4) -0.032(4)
C44 0.059(3) 0.060(4) 0.050(3) -0.009(3) 0.036(3) -0.022(3)
C45 0.039(3) 0.037(3) 0.063(4) -0.005(3) 0.025(3) -0.012(2)
C46 0.046(3) 0.069(5) 0.067(4) 0.002(3) 0.018(3) -0.006(3)
C47 0.051(4) 0.074(6) 0.090(6) 0.015(5) 0.000(4) 0.002(4)
C48 0.045(4) 0.070(6) 0.156(10) -0.026(6) 0.034(6) -0.004(4)
C49 0.057(4) 0.064(5) 0.165(9) -0.040(5) 0.068(5) -0.024(4)
C50 0.053(4) 0.050(4) 0.110(5) -0.025(4) 0.053(4) -0.017(3)
C51 0.058(3) 0.044(3) 0.055(3) -0.002(3) 0.032(3) -0.009(3)
C52 0.076(4) 0.053(4) 0.058(4) -0.007(3) 0.027(4) 0.001(3)
C60 0.114(5) 0.059(4) 0.104(5) 0.011(4) 0.098(5) -0.001(4)
C53 0.115(6) 0.055(4) 0.054(4) -0.004(3) 0.044(4) 0.002(4)
C54 0.142(9) 0.066(6) 0.102(7) -0.039(5) 0.024(7) -0.008(6)
C55 0.101(8) 0.128(10) 0.164(11) -0.074(8) -0.028(7) 0.014(7)
C56 0.071(6) 0.081(7) 0.196(11) -0.073(7) 0.006(6) -0.013(5)
C57 0.133(9) 0.161(11) 0.153(10) 0.049(8) 0.104(9) 0.084(7)
C58 0.082(6) 0.079(6) 0.181(13) 0.044(7) 0.085(8) 0.046(5)
B1 0.026(3) 0.069(5) 0.040(3) -0.016(3) 0.012(3) -0.008(3)
B2 0.042(3) 0.029(3) 0.042(3) -0.006(2) 0.028(3) -0.003(2)
B3 0.048(3) 0.047(4) 0.050(4) -0.005(3) 0.031(3) -0.010(3)

loop_
_atom_type_symbol
_atom_type_description
_atom_type_scat_dispersion_real
_atom_type_scat_dispersion_imag
_atom_type_scat_source
C C 0.0033 0.0016 'International Tables Vol C Tables 4.2.6.8 and 6.1.1.4'
H H 0.0000 0.0000 'International Tables Vol C Tables 4.2.6.8 and 6.1.1.4'
N N 0.0061 0.0033 'International Tables Vol C Tables 4.2.6.8 and 6.1.1.4'
O O 0.0106 0.0060 'International Tables Vol C Tables 4.2.6.8 and 6.1.1.4'
B B 0.0013 0.0007 'International Tables Vol C Tables 4.2.6.8 and 6.1.1.4'
S S 0.1246 0.1234 'International Tables Vol C Tables 4.2.6.8 and 6.1.1.4'
U U -9.6767 9.6646 'International Tables Vol C Tables 4.2.6.8 and 6.1.1.4'

loop_
_geom_angle_atom_site_label_1
_geom_angle_atom_site_label_2
_geom_angle_atom_site_label_3
_geom_angle
_geom_angle_site_symmetry_1
_geom_angle_site_symmetry_3
O1 U1 O2 138.91(12) . .
O1 U1 S2 71.33(5) . .
O2 U1 S2 141.97(9) . .
O1 U1 S4 90.38(3) . .
O2 U1 S4 75.51(9) . .
S2 U1 S4 137.19(4) . .
O1 U1 S1 80.97(9) . .
O2 U1 S1 79.62(9) . .
S2 U1 S1 85.94(4) . .
S4 U1 S1 130.18(4) . .
O1 U1 S3 138.60(10) . .
O2 U1 S3 81.08(9) . .
S2 U1 S3 79.62(4) . .
S4 U1 S3 91.49(3) . .
S1 U1 S3 126.32(3) . .
O1 U1 U1 23.89(10) . 2_755
O2 U1 U1 117.73(8) . 2_755
S2 U1 U1 83.75(2) . 2_755
S4 U1 U1 94.71(3) . 2_755
S1 U1 U1 60.64(3) . 2_755
S3 U1 U1 161.13(3) . 2_755
O1 U1 H1A 127.8(9) . .
O2 U1 H1A 73.2(9) . .
S2 U1 H1A 68.9(9) . .
S4 U1 H1A 141.7(9) . .
S1 U1 H1A 64.0(9) . .
S3 U1 H1A 62.5(9) . .
U1 U1 H1A 119.1(9) 2_755 .
O1 U1 H2A 78.8(10) . .
O2 U1 H2A 128.4(10) . .
S2 U1 H2A 68.8(10) . .
S4 U1 H2A 69.8(10) . .
S1 U1 H2A 151.6(10) . .
S3 U1 H2A 63.3(10) . .
U1 U1 H2A 102.4(10) 2_755 .
H1A U1 H2A 115.1(13) . .
C1 S1 U1 108.99(18) . .
C5 S2 U1 109.72(19) . .
C15 S3 U1 104.95(15) . .
C18 S4 U1 109.61(16) . .
U1 O1 U1 132.2(2) 2_755 .
N9 O2 U1 149.6(3) . .
C1 N1 C2 106.9(5) . .
C1 N1 B1 129.2(4) . .
C2 N1 B1 123.9(5) . .
C1 N2 C3 108.1(5) . .
C1 N2 C4 126.0(5) . .
C3 N2 C4 125.8(5) . .
C5 N3 C6 106.9(5) . .
C5 N3 B1 123.6(4) . .
C6 N3 B1 129.5(6) . .
C5 N4 C7 108.8(6) . .
C5 N4 C8 124.7(5) . .
C7 N4 C8 126.4(6) . .
C15 N5 C16 107.3(4) . .
C15 N5 B2 128.1(4) . .
C16 N5 B2 124.5(4) . .
C15 N6 C17 108.3(4) . .
C15 N6 C60 125.6(5) . .
C17 N6 C60 125.9(5) . .
C18 N7 C19 107.6(4) . .
C18 N7 B2 124.1(4) . .
C19 N7 B2 128.1(5) . .
C18 N8 C20 108.8(5) . .
C18 N8 C21 124.7(5) . .
C20 N8 C21 126.3(5) . .
C32 N9 C28 122.1(5) . .
C32 N9 O2 119.7(5) . .
C28 N9 O2 118.2(5) . .
N2 C1 N1 108.3(4) . .
N2 C1 S1 124.2(4) . .
N1 C1 S1 127.4(4) . .
C3 C2 N1 108.6(5) . .
C3 C2 H2 125.7 . .
N1 C2 H2 125.7 . .
C2 C3 N2 108.2(5) . .
C2 C3 H3 125.9 . .
N2 C3 H3 125.9 . .
N2 C4 H4C 109.5 . .
N2 C4 H4B 109.5 . .
H4C C4 H4B 109.5 . .
N2 C4 H4A 109.5 . .
H4C C4 H4A 109.5 . .
H4B C4 H4A 109.5 . .
N4 C5 N3 108.5(5) . .
N4 C5 S2 124.4(5) . .
N3 C5 S2 127.0(4) . .
C7 C6 N3 108.6(6) . .
C7 C6 H6 125.7 . .
N3 C6 H6 125.7 . .
C6 C7 N4 107.2(6) . .
C6 C7 H7 126.4 . .
N4 C7 H7 126.4 . .
N4 C8 H8B 109.5 . .
N4 C8 H8A 109.5 . .
H8B C8 H8A 109.5 . .
N4 C8 H8C 109.5 . .
H8B C8 H8C 109.5 . .
H8A C8 H8C 109.5 . .
C14 C9 C10 116.3(6) . .
C14 C9 B1 121.9(6) . .
C10 C9 B1 121.6(6) . .
C11 C10 C9 122.2(7) . .
C11 C10 H10 118.9 . .
C9 C10 H10 118.9 . .
C10 C11 C12 119.6(8) . .
C10 C11 H11 120.2 . .
C12 C11 H11 120.2 . .
C13 C12 C11 120.2(8) . .
C13 C12 H12 119.9 . .
C11 C12 H12 119.9 . .
C12 C13 C14 120.5(8) . .
C12 C13 H13 119.7 . .
C14 C13 H13 119.7 . .
C13 C14 C9 121.0(7) . .
C13 C14 H14 119.5 . .
C9 C14 H14 119.5 . .
N5 C15 N6 108.4(4) . .
N5 C15 S3 128.1(3) . .
N6 C15 S3 123.5(4) . .
C17 C16 N5 108.6(5) . .
C17 C16 H16 125.7 . .
N5 C16 H16 125.7 . .
C16 C17 N6 107.4(5) . .
C16 C17 H17 126.3 . .
N6 C17 H17 126.3 . .
N8 C18 N7 107.8(4) . .
N8 C18 S4 125.1(4) . .
N7 C18 S4 127.0(3) . .
C20 C19 N7 107.8(5) . .
C20 C19 H19 126.1 . .
N7 C19 H19 126.1 . .
C19 C20 N8 108.0(5) . .
C19 C20 H20 126.0 . .
N8 C20 H20 126.0 . .
N8 C21 H21A 109.5 . .
N8 C21 H21B 109.5 . .
H21A C21 H21B 109.5 . .
N8 C21 H21C 109.5 . .
H21A C21 H21C 109.5 . .
H21B C21 H21C 109.5 . .
C23 C22 C27 113.4(6) . .
C23 C22 B2 124.9(6) . .
C27 C22 B2 121.5(5) . .
C22 C23 C24 123.1(9) . .
C22 C23 H23 118.5 . .
C24 C23 H23 118.5 . .
C25 C24 C23 122.2(10) . .
C25 C24 H24 118.9 . .
C23 C24 H24 118.9 . .
C24 C25 C26 117.4(9) . .
C24 C25 H25 121.3 . .
C26 C25 H25 121.3 . .
C25 C26 C27 120.4(9) . .
C25 C26 H26 119.8 . .
C27 C26 H26 119.8 . .
C22 C27 C26 123.4(8) . .
C22 C27 H27 118.3 . .
C26 C27 H27 118.3 . .
N9 C28 C29 118.8(7) . .
N9 C28 H28 120.6 . .
C29 C28 H28 120.6 . .
C30 C29 C28 120.5(8) . .
C30 C29 H29 119.7 . .
C28 C29 H29 119.7 . .
C29 C30 C31 119.5(8) . .
C29 C30 H30 120.2 . .
C31 C30 H30 120.2 . .
C32 C31 C30 119.9(8) . .
C32 C31 H31 120.0 . .
C30 C31 H31 120.0 . .
C31 C32 N9 119.1(7) . .
C31 C32 H32 120.4 . .
N9 C32 H32 120.4 . .
C38 C33 C34 115.0(6) . .
C38 C33 B3 122.5(5) . .
C34 C33 B3 122.4(5) . .
C35 C34 C33 123.8(7) . .
C35 C34 H34 118.1 . .
C33 C34 H34 118.1 . .
C36 C35 C34 120.2(8) . .
C36 C35 H35 119.9 . .
C34 C35 H35 119.9 . .
C37 C36 C35 119.4(8) . .
C37 C36 H36 120.3 . .
C35 C36 H36 120.3 . .
C36 C37 C38 121.2(7) . .
C36 C37 H37 119.4 . .
C38 C37 H37 119.4 . .
C33 C38 C37 120.3(7) . .
C33 C38 H38 119.8 . .
C37 C38 H38 119.8 . .
C44 C39 C40 112.5(6) . .
C44 C39 B3 125.8(5) . .
C40 C39 B3 121.6(6) . .
C39 C40 C41 122.9(9) . .
C39 C40 H40 118.6 . .
C41 C40 H40 118.6 . .
C42 C41 C40 120.5(8) . .
C42 C41 H41 119.7 . .
C40 C41 H41 119.7 . .
C43 C42 C41 118.0(7) . .
C43 C42 H42 121.0 . .
C41 C42 H42 121.0 . .
C42 C43 C44 121.3(7) . .
C42 C43 H43 119.3 . .
C44 C43 H43 119.3 . .
C39 C44 C43 124.7(6) . .
C39 C44 H44 117.7 . .
C43 C44 H44 117.7 . .
C46 C45 C50 115.2(6) . .
C46 C45 B3 122.0(6) . .
C50 C45 B3 122.8(5) . .
C45 C46 C47 121.7(8) . .
C45 C46 H46 119.2 . .
C47 C46 H46 119.2 . .
C48 C47 C46 121.6(9) . .
C48 C47 H47 119.2 . .
C46 C47 H47 119.2 . .
C49 C48 C47 117.2(9) . .
C49 C48 H48 121.4 . .
C47 C48 H48 121.4 . .
C48 C49 C50 122.1(9) . .
C48 C49 H49 119.0 . .
C50 C49 H49 119.0 . .
C49 C50 C45 122.1(8) . .
C49 C50 H50 119.0 . .
C45 C50 H50 119.0 . .
C52 C51 C56 113.1(6) . .
C52 C51 B3 122.2(5) . .
C56 C51 B3 124.5(6) . .
C51 C52 C53 126.0(7) . .
C51 C52 H52 117.0 . .
C53 C52 H52 117.0 . .
N6 C60 H60A 109.5 . .
N6 C60 H60B 109.5 . .
H60A C60 H60B 109.5 . .
N6 C60 H60C 109.5 . .
H60A C60 H60C 109.5 . .
H60B C60 H60C 109.5 . .
C54 C53 C52 119.2(8) . .
C54 C53 H53 120.4 . .
C52 C53 H53 120.4 . .
C53 C54 C55 118.4(8) . .
C53 C54 H54 120.8 . .
C55 C54 H54 120.8 . .
C54 C55 C56 120.6(9) . .
C54 C55 H55 119.7 . .
C56 C55 H55 119.7 . .
C51 C56 C55 121.8(9) . .
C51 C56 H56 119.1 . .
C55 C56 H56 119.1 . .
C58 C57 H57B 109.5 . .
C58 C57 H57A 109.5 . .
H57B C57 H57A 109.5 . .
C58 C57 H57C 109.5 . .
H57B C57 H57C 109.5 . .
H57A C57 H57C 109.5 . .
N10 C58 C57 178.7(11) . .
N3 B1 N1 107.1(5) . .
N3 B1 C9 113.1(5) . .
N1 B1 C9 114.2(5) . .
N3 B1 H1A 109(2) . .
N1 B1 H1A 106(2) . .
C9 B1 H1A 107(2) . .
N5 B2 N7 107.0(4) . .
N5 B2 C22 112.2(4) . .
N7 B2 C22 113.1(4) . .
N5 B2 H2A 106(2) . .
N7 B2 H2A 110(2) . .
C22 B2 H2A 109(2) . .
C45 B3 C39 111.0(5) . .
C45 B3 C33 109.7(5) . .
C39 B3 C33 108.1(5) . .
C45 B3 C51 110.6(5) . .
C39 B3 C51 109.3(5) . .
C33 B3 C51 108.0(5) . .

loop_
_geom_bond_atom_site_label_1
_geom_bond_atom_site_label_2
_geom_bond_distance
_geom_bond_site_symmetry_2
U1 O1 2.0725(16) .
U1 O2 2.204(3) .
U1 S2 2.8262(12) .
U1 S4 2.8372(11) .
U1 S1 2.8753(12) .
U1 S3 2.8976(11) .
U1 U1 3.7901(3) 2_755
U1 H1A 2.47(4) .
U1 H2A 2.47(5) .
S1 C1 1.721(5) .
S2 C5 1.706(5) .
S3 C15 1.711(5) .
S4 C18 1.704(5) .
O1 U1 2.0725(16) 2_755
O2 N9 1.361(5) .
N1 C1 1.346(6) .
N1 C2 1.390(6) .
N1 B1 1.562(8) .
N2 C1 1.341(6) .
N2 C3 1.373(7) .
N2 C4 1.453(7) .
N3 C5 1.347(7) .
N3 C6 1.391(7) .
N3 B1 1.550(8) .
N4 C5 1.346(7) .
N4 C7 1.371(8) .
N4 C8 1.445(9) .
N5 C15 1.335(6) .
N5 C16 1.382(6) .
N5 B2 1.545(7) .
N6 C15 1.353(5) .
N6 C17 1.366(7) .
N6 C60 1.442(7) .
N7 C18 1.347(6) .
N7 C19 1.383(6) .
N7 B2 1.562(7) .
N8 C18 1.345(6) .
N8 C20 1.357(7) .
N8 C21 1.454(7) .
N9 C32 1.347(8) .
N9 C28 1.349(7) .
N10 C58 1.179(15) .
C2 C3 1.308(8) .
C2 H2 0.9500 .
C3 H3 0.9500 .
C4 H4C 0.9800 .
C4 H4B 0.9800 .
C4 H4A 0.9800 .
C6 C7 1.338(10) .
C6 H6 0.9500 .
C7 H7 0.9500 .
C8 H8B 0.9800 .
C8 H8A 0.9800 .
C8 H8C 0.9800 .
C9 C14 1.394(9) .
C9 C10 1.395(8) .
C9 B1 1.598(9) .
C10 C11 1.364(9) .
C10 H10 0.9500 .
C11 C12 1.382(11) .
C11 H11 0.9500 .
C12 C13 1.339(11) .
C12 H12 0.9500 .
C13 C14 1.393(10) .
C13 H13 0.9500 .
C14 H14 0.9500 .
C16 C17 1.330(8) .
C16 H16 0.9500 .
C17 H17 0.9500 .
C19 C20 1.333(8) .
C19 H19 0.9500 .
C20 H20 0.9500 .
C21 H21A 0.9800 .
C21 H21B 0.9800 .
C21 H21C 0.9800 .
C22 C23 1.350(9) .
C22 C27 1.372(9) .
C22 B2 1.597(8) .
C23 C24 1.386(12) .
C23 H23 0.9500 .
C24 C25 1.320(15) .
C24 H24 0.9500 .
C25 C26 1.344(13) .
C25 H25 0.9500 .
C26 C27 1.390(10) .
C26 H26 0.9500 .
C27 H27 0.9500 .
C28 C29 1.356(9) .
C28 H28 0.9500 .
C29 C30 1.343(11) .
C29 H29 0.9500 .
C30 C31 1.389(12) .
C30 H30 0.9500 .
C31 C32 1.339(10) .
C31 H31 0.9500 .
C32 H32 0.9500 .
C33 C38 1.392(8) .
C33 C34 1.406(8) .
C33 B3 1.653(8) .
C34 C35 1.374(9) .
C34 H34 0.9500 .
C35 C36 1.356(11) .
C35 H35 0.9500 .
C36 C37 1.352(11) .
C36 H36 0.9500 .
C37 C38 1.434(10) .
C37 H37 0.9500 .
C38 H38 0.9500 .
C39 C44 1.369(8) .
C39 C40 1.377(9) .
C39 B3 1.654(8) .
C40 C41 1.392(12) .
C40 H40 0.9500 .
C41 C42 1.367(12) .
C41 H41 0.9500 .
C42 C43 1.303(10) .
C42 H42 0.9500 .
C43 C44 1.377(8) .
C43 H43 0.9500 .
C44 H44 0.9500 .
C45 C46 1.400(8) .
C45 C50 1.404(9) .
C45 B3 1.638(9) .
C46 C47 1.406(11) .
C46 H46 0.9500 .
C47 C48 1.376(13) .
C47 H47 0.9500 .
C48 C49 1.373(13) .
C48 H48 0.9500 .
C49 C50 1.388(10) .
C49 H49 0.9500 .
C50 H50 0.9500 .
C51 C52 1.353(8) .
C51 C56 1.382(10) .
C51 B3 1.653(8) .
C52 C53 1.391(8) .
C52 H52 0.9500 .
C60 H60A 0.9800 .
C60 H60B 0.9800 .
C60 H60C 0.9800 .
C53 C54 1.312(11) .
C53 H53 0.9500 .
C54 C55 1.379(13) .
C54 H54 0.9500 .
C55 C56 1.398(12) .
C55 H55 0.9500 .
C56 H56 0.9500 .
C57 C58 1.458(16) .
C57 H57B 0.9800 .
C57 H57A 0.9800 .
C57 H57C 0.9800 .
B1 H1A 1.16(4) .
B2 H2A 1.10(5) .
